data_7245235
loop_
_publ_author_name
'Zhang, Xiao-Sa'
'Liu, Yan'
'Liu, Yu'
'Xiao, Lin-Jiu'
'Cui, Jia-Liang'
'Xiang, Hong'
'Luan, Jian'
'Li, Wen-Ze'

_publ_section_title
;
 A series of bis-pyridyl-bis-amide-modulated metal--organic frameworks:
 formation, transformation and selectivity for the efficient detection of
 multiple analytes
;
_journal_name_full CrystEngComm
_journal_paper_doi 10.1039/D2CE00915C
_journal_year 2022
_chemical_formula_sum 'C55 H43 Cu2 N9 O13'
_chemical_formula_weight 1165.06
_space_group_IT_number 14
_space_group_name_Hall '-P 2ybc'
_space_group_name_H-M_alt 'P 1 21/c 1'
_symmetry_cell_setting monoclinic
_symmetry_space_group_name_H-M 'P 1 21/c 1'
_atom_sites_solution_hydrogens geom
_atom_sites_solution_primary direct
_atom_sites_solution_secondary difmap
_audit_creation_method SHELXL-97
_audit_update_record
;
2019-02-26 deposited with the CCDC.	2022-07-19 downloaded from the CCDC.
;
_cell_angle_alpha 90.00
_cell_angle_beta 97.9780(10)
_cell_angle_gamma 90.00
_cell_formula_units_Z 4
_cell_length_a 10.7796(7)
_cell_length_b 36.563(2)
_cell_length_c 15.8187(10)
_cell_measurement_temperature 296(2)
_cell_measurement_theta_max 25.56
_cell_measurement_theta_min 1.11
_cell_volume 6174.4(7)
_computing_cell_refinement 'SMART (Bruker, 2001)'
_computing_data_collection 'SMART (Bruker, 2001)'
_computing_data_reduction 'SAINT+ (Bruker, 1999)'
_computing_molecular_graphics 'PLATON (Spek, 2003)'
_computing_publication_material 'SHELXTL (1998)'
_computing_structure_refinement 'SHELXL-97 (Sheldrick, 2008)'
_computing_structure_solution 'SHELXS-97 (Sheldrick, 2008)'
_diffrn_ambient_temperature 296(2)
_diffrn_measured_fraction_theta_full 0.996
_diffrn_measured_fraction_theta_max 0.996
_diffrn_measurement_device_type 'CCD area detector'
_diffrn_measurement_method 'phi and omega scans'
_diffrn_radiation_monochromator graphite
_diffrn_radiation_source 'fine-focus sealed tube'
_diffrn_radiation_type MoK\a
_diffrn_radiation_wavelength 0.71073
_diffrn_reflns_av_R_equivalents 0.0438
_diffrn_reflns_av_sigmaI/netI 0.0488
_diffrn_reflns_limit_h_max 13
_diffrn_reflns_limit_h_min -11
_diffrn_reflns_limit_k_max 34
_diffrn_reflns_limit_k_min -44
_diffrn_reflns_limit_l_max 16
_diffrn_reflns_limit_l_min -19
_diffrn_reflns_number 36597
_diffrn_reflns_theta_full 25.56
_diffrn_reflns_theta_max 25.56
_diffrn_reflns_theta_min 1.11
_exptl_absorpt_coefficient_mu 0.753
_exptl_absorpt_correction_T_max 0.8891
_exptl_absorpt_correction_T_min 0.8640
_exptl_absorpt_correction_type multi-scan
_exptl_absorpt_process_details SADABS
_exptl_crystal_colour GREEN
_exptl_crystal_density_diffrn 1.253
_exptl_crystal_density_method 'not measured'
_exptl_crystal_description BLOCK
_exptl_crystal_F_000 2392
_exptl_crystal_size_max 0.20
_exptl_crystal_size_mid 0.18
_exptl_crystal_size_min 0.16
_platon_squeeze_details
;
;
_refine_diff_density_max 1.045
_refine_diff_density_min -0.857
_refine_diff_density_rms 0.155
_refine_ls_extinction_method none
_refine_ls_goodness_of_fit_ref 1.043
_refine_ls_hydrogen_treatment mixed
_refine_ls_matrix_type full
_refine_ls_number_parameters 731
_refine_ls_number_reflns 11525
_refine_ls_number_restraints 109
_refine_ls_restrained_S_all 1.043
_refine_ls_R_factor_all 0.1104
_refine_ls_R_factor_gt 0.0900
_refine_ls_shift/su_max 0.017
_refine_ls_shift/su_mean 0.000
_refine_ls_structure_factor_coef Fsqd
_refine_ls_weighting_details 'calc w=1/[\s^2^(Fo^2^)+(0.1750P)^2^+20.9930P] where P=(Fo^2^+2Fc^2^)/3'
_refine_ls_weighting_scheme calc
_refine_ls_wR_factor_gt 0.2683
_refine_ls_wR_factor_ref 0.2844
_reflns_number_gt 8621
_reflns_number_total 11525
_reflns_threshold_expression >2sigma(I)
_cod_data_source_file d2ce00915c2.cif
_cod_data_source_block lm
_cod_depositor_comments
;
The following automatic conversions were performed:

data item '_symmetry_cell_setting' value 'Monoclinic' was changed to
'monoclinic' in accordance with the
/home/data/users/saulius/crontab/automatic-downloads/rss-feeds/RSC/lib/dictionaries/cif_core.dic
dictionary named 'cif_core.dic' version 2.4.2 last updated on
2011-04-26.

Automatic conversion script
Id: cif_fix_values 7556 2019-12-06 15:28:31Z antanas 
;
_cod_original_cell_volume 6174.3(7)
_cod_original_sg_symbol_H-M 'P 21/c'
_cod_database_code 7245235

loop_
_symmetry_equiv_pos_as_xyz
'x, y, z'
'-x, y+1/2, -z+1/2'
'-x, -y, -z'
'x, -y-1/2, z-1/2'

loop_
_atom_site_label
_atom_site_type_symbol
_atom_site_fract_x
_atom_site_fract_y
_atom_site_fract_z
_atom_site_U_iso_or_equiv
_atom_site_adp_type
_atom_site_occupancy
_atom_site_symmetry_multiplicity
_atom_site_calc_flag
_atom_site_refinement_flags
_atom_site_disorder_assembly
_atom_site_disorder_group
Cu1 Cu 0.15054(6) 0.477886(16) 0.57699(4) 0.0214(2) Uani 1 1 d . . .
O1 O 0.2122(7) 0.53729(19) 0.5927(5) 0.0845(19) Uani 1 1 d U . .
C1 C 0.1228(8) 0.5553(2) 0.5487(5) 0.0548(19) Uani 1 1 d . . .
N1 N 0.6816(7) 0.2903(2) 1.1035(5) 0.0585(17) Uani 1 1 d . . .
N2 N -0.0634(7) 0.2833(2) 1.8885(5) 0.069(2) Uani 1 1 d . . .
Cu2 Cu 0.79456(6) 0.285862(16) 0.98669(4) 0.0205(2) Uani 1 1 d . . .
O2 O 0.0295(7) 0.53869(18) 0.5153(5) 0.089(2) Uani 1 1 d . . .
C2 C 0.1341(8) 0.5950(2) 0.5426(5) 0.0547(19) Uani 1 1 d . . .
O3 O 0.1091(6) 0.72802(16) 0.4587(4) 0.0688(16) Uani 1 1 d . . .
C3 C 0.2243(9) 0.6137(3) 0.5951(6) 0.071(2) Uani 1 1 d . . .
H3A H 0.2762 0.6010 0.6370 0.085 Uiso 1 1 calc R . .
N3 N 0.4590(8) 0.2817(3) 1.3649(5) 0.099(3) Uani 1 1 d . . .
H3B H 0.5257 0.2685 1.3725 0.118 Uiso 1 1 calc R . .
N4 N 0.1478(8) 0.2713(3) 1.6221(5) 0.085(3) Uani 1 1 d . . .
H4B H 0.0682 0.2696 1.6071 0.102 Uiso 1 1 calc R . .
O4 O 0.2714(6) 0.72625(17) 0.5593(5) 0.0793(19) Uani 1 1 d . . .
C4 C 0.2402(10) 0.6517(3) 0.5869(7) 0.077(3) Uani 1 1 d . . .
H4A H 0.3008 0.6639 0.6240 0.093 Uiso 1 1 calc R . .
O5 O 0.7274(7) 0.3470(2) 0.9415(5) 0.087(2) Uani 1 1 d . . .
C5 C 0.1657(7) 0.6707(2) 0.5238(5) 0.0556(19) Uani 1 1 d . . .
N5 N 0.0268(8) 0.4795(2) 0.6868(5) 0.072(2) Uani 1 1 d . . .
N6 N -0.7330(9) 0.4672(2) 1.4661(5) 0.080(2) Uani 1 1 d . . .
O6 O 0.6158(7) 0.29935(19) 0.8855(5) 0.084(2) Uani 1 1 d . . .
C6 C 0.1831(8) 0.7106(2) 0.5117(5) 0.0553(19) Uani 1 1 d . . .
O7 O 0.2159(6) 0.41880(18) 0.6295(4) 0.0735(17) Uani 1 1 d . . .
C7 C 0.0742(8) 0.6513(2) 0.4704(6) 0.063(2) Uani 1 1 d . . .
H7A H 0.0238 0.6636 0.4270 0.076 Uiso 1 1 calc R . .
N7 N -0.4396(9) 0.4670(2) 1.2390(6) 0.087(3) Uani 1 1 d . A .
H7B H -0.4237 0.4858 1.2715 0.105 Uiso 1 1 calc R . .
N8 N -0.1816(11) 0.4676(4) 0.9553(7) 0.123(4) Uani 1 1 d . A .
H8B H -0.1128 0.4554 0.9614 0.148 Uiso 1 1 calc R . .
O8 O 0.3376(6) 0.46569(17) 0.6751(4) 0.0755(18) Uani 1 1 d . . .
C8 C 0.0574(8) 0.6143(2) 0.4810(6) 0.064(2) Uani 1 1 d . . .
H8A H -0.0063 0.6022 0.4462 0.077 Uiso 1 1 calc R . .
O9 O 0.3032(7) 0.2698(3) 1.7328(5) 0.108(3) Uani 1 1 d . . .
C9 C 0.6361(10) 0.3336(3) 0.8912(6) 0.067(2) Uani 1 1 d . . .
N9 N 0.992(2) 0.3557(7) 1.1861(17) 0.220(7) Uani 1 1 d U . .
C10 C 0.5515(8) 0.3595(2) 0.8365(6) 0.065(2) Uani 1 1 d . A .
O10 O 0.3678(15) 0.3254(4) 1.2828(10) 0.228(9) Uani 1 1 d . . .
C11 C 0.4452(9) 0.3461(3) 0.7841(7) 0.077(3) Uani 1 1 d . . .
H11A H 0.4274 0.3212 0.7831 0.092 Uiso 1 1 calc R . .
O11 O -0.3087(16) 0.5028(6) 0.8664(10) 0.278(12) Uani 1 1 d . A .
C12 C 0.3691(10) 0.3694(3) 0.7355(7) 0.076(3) Uani 1 1 d . A .
H12A H 0.2971 0.3603 0.7031 0.092 Uiso 1 1 calc R . .
O12 O -0.5468(15) 0.4148(3) 1.2216(10) 0.216(8) Uani 1 1 d . . .
O13 O 0.9554(8) 0.3131(3) 1.0822(6) 0.108(3) Uani 1 1 d . . .
C13 C 0.3952(9) 0.4067(2) 0.7323(6) 0.063(2) Uani 1 1 d . . .
C14 C 0.3112(8) 0.4317(2) 0.6754(6) 0.060(2) Uani 1 1 d . A .
C15 C 0.5016(9) 0.4194(3) 0.7842(6) 0.069(2) Uani 1 1 d . A .
H15A H 0.5211 0.4442 0.7832 0.083 Uiso 1 1 calc R . .
C16 C 0.5763(10) 0.3972(3) 0.8352(6) 0.074(3) Uani 1 1 d . . .
H16A H 0.6452 0.4068 0.8702 0.088 Uiso 1 1 calc R A .
C17 C 0.0568(11) 0.2874(5) 1.9075(9) 0.137(7) Uani 1 1 d . . .
H17A H 0.0891 0.2938 1.9632 0.164 Uiso 1 1 calc R . .
C18 C 0.1396(15) 0.2828(4) 1.8481(10) 0.119(5) Uani 1 1 d U . .
H18A H 0.2256 0.2844 1.8650 0.142 Uiso 1 1 calc R . .
C19 C 0.0941(8) 0.2760(3) 1.7662(6) 0.062(2) Uani 1 1 d U . .
C20 C -0.0259(12) 0.2748(7) 1.7463(8) 0.179(11) Uani 1 1 d . . .
H20A H -0.0619 0.2748 1.6893 0.215 Uiso 1 1 calc R . .
C21 C -0.0991(12) 0.2738(6) 1.8095(7) 0.170(9) Uani 1 1 d . . .
H21A H -0.1810 0.2656 1.7953 0.204 Uiso 1 1 calc R . .
C22 C 0.1908(8) 0.2720(3) 1.7048(6) 0.068(2) Uani 1 1 d . . .
C23 C 0.2258(9) 0.2735(4) 1.5567(6) 0.086(3) Uani 1 1 d . . .
C24 C 0.3273(10) 0.2471(4) 1.5536(7) 0.097(4) Uani 1 1 d . . .
H24A H 0.3421 0.2282 1.5929 0.117 Uiso 1 1 calc R . .
C25 C 0.3995(9) 0.2518(4) 1.4895(7) 0.093(4) Uani 1 1 d . . .
H25A H 0.4661 0.2358 1.4869 0.111 Uiso 1 1 calc R . .
C26 C 0.3786(10) 0.2789(5) 1.4291(7) 0.108(5) Uani 1 1 d . . .
C27 C 0.2762(14) 0.3046(5) 1.4306(9) 0.153(8) Uani 1 1 d . . .
H27A H 0.2603 0.3233 1.3906 0.183 Uiso 1 1 calc R . .
C28 C 0.2050(12) 0.2997(5) 1.4947(8) 0.123(6) Uani 1 1 d . . .
H28A H 0.1373 0.3153 1.4962 0.148 Uiso 1 1 calc R . .
C29 C 0.4435(11) 0.3020(4) 1.2954(8) 0.093(4) Uani 1 1 d . . .
C30 C 0.5371(9) 0.2981(3) 1.2347(6) 0.071(2) Uani 1 1 d . . .
C31 C 0.5914(9) 0.2654(3) 1.2183(6) 0.071(2) Uani 1 1 d . . .
H31A H 0.5802 0.2448 1.2508 0.085 Uiso 1 1 calc R . .
C32 C 0.6623(9) 0.2637(3) 1.1533(6) 0.070(2) Uani 1 1 d . . .
H32A H 0.6999 0.2414 1.1442 0.084 Uiso 1 1 calc R . .
C33 C 0.5534(11) 0.3268(3) 1.1812(7) 0.088(3) Uani 1 1 d . . .
H33A H 0.5138 0.3490 1.1878 0.105 Uiso 1 1 calc R . .
C34 C 0.6272(11) 0.3229(3) 1.1187(7) 0.082(3) Uani 1 1 d . . .
H34A H 0.6410 0.3430 1.0853 0.098 Uiso 1 1 calc R . .
C35 C -0.6565(12) 0.4914(3) 1.4406(8) 0.103(4) Uani 1 1 d . . .
H35A H -0.6465 0.5136 1.4696 0.124 Uiso 1 1 calc R . .
C36 C -0.5884(14) 0.4857(3) 1.3717(9) 0.111(5) Uani 1 1 d . . .
H36A H -0.5428 0.5047 1.3521 0.133 Uiso 1 1 calc R . .
C37 C -0.5900(10) 0.4526(3) 1.3347(7) 0.078(3) Uani 1 1 d . . .
C38 C -0.6667(13) 0.4262(3) 1.3622(8) 0.103(4) Uani 1 1 d . . .
H38A H -0.6687 0.4028 1.3388 0.124 Uiso 1 1 calc R . .
C39 C -0.7396(13) 0.4342(3) 1.4236(8) 0.103(4) Uani 1 1 d . . .
H39A H -0.7962 0.4167 1.4373 0.124 Uiso 1 1 calc R . .
C40 C -0.5206(12) 0.4437(3) 1.2608(8) 0.094(4) Uani 1 1 d . . .
C41 C -0.3755(11) 0.4648(3) 1.1676(7) 0.081(3) Uani 1 1 d U . .
C42 C -0.385(3) 0.4967(10) 1.123(2) 0.173(11) Uani 0.597(7) 1 d PU A 1
H42A H -0.4428 0.5151 1.1296 0.208 Uiso 1 1 calc R A 1
C42' C -0.467(5) 0.4651(15) 1.087(4) 0.173(11) Uani 0.403(7) 1 d P A 2
C43 C -0.282(3) 0.4990(9) 1.053(2) 0.151(9) Uani 0.597(7) 1 d PU A 1
H43A H -0.2473 0.5208 1.0378 0.181 Uiso 0.597(7) 1 calc PR A 1
C43' C -0.190(5) 0.4805(13) 1.105(3) 0.151(9) Uani 0.403(7) 1 d P A 2
H43B H -0.1135 0.4927 1.1094 0.181 Uiso 0.403(7) 1 calc PR A 2
C44 C -0.2539(13) 0.4659(4) 1.0225(9) 0.100(4) Uani 1 1 d U . .
C45 C -0.275(2) 0.4319(8) 1.0693(18) 0.219(10) Uani 1 1 d U A .
H45A H -0.2501 0.4097 1.0480 0.263 Uiso 1 1 calc R B 1
C46 C -0.3269(19) 0.4318(6) 1.1399(14) 0.095(5) Uani 0.597(7) 1 d PU A 1
H46A H -0.3314 0.4104 1.1709 0.114 Uiso 0.597(7) 1 calc PR A 1
C46' C -0.252(3) 0.4745(8) 1.179(2) 0.095(5) Uani 0.403(7) 1 d P A 2
H46B H -0.2088 0.4773 1.2339 0.114 Uiso 0.403(7) 1 calc PR A 2
C47 C -0.2092(14) 0.4859(4) 0.8848(10) 0.109(4) Uani 1 1 d U . .
C48 C -0.1222(12) 0.4811(3) 0.8177(8) 0.091(3) Uani 1 1 d U A .
C49 C -0.115(2) 0.5092(7) 0.7652(16) 0.110(6) Uani 0.597(7) 1 d PU A 1
H49A H -0.1595 0.5306 0.7714 0.132 Uiso 0.597(7) 1 calc PR A 1
C49' C -0.022(3) 0.5065(10) 0.819(2) 0.110(6) Uani 0.403(7) 1 d P A 2
H49B H -0.0130 0.5253 0.8593 0.132 Uiso 0.403(7) 1 calc PR A 2
C50 C -0.041(2) 0.5059(8) 0.7012(17) 0.121(6) Uani 0.597(7) 1 d PU A 1
H50A H -0.0414 0.5258 0.6644 0.146 Uiso 0.597(7) 1 calc PR A 1
C50' C 0.064(4) 0.5030(11) 0.760(2) 0.121(6) Uani 0.403(7) 1 d P A 2
H50B H 0.1407 0.5152 0.7671 0.146 Uiso 0.403(7) 1 calc PR A 2
C51 C -0.0047(18) 0.4493(6) 0.7239(13) 0.088(4) Uani 0.597(7) 1 d PU A 1
H51A H 0.0193 0.4270 0.7029 0.106 Uiso 0.597(7) 1 calc PR A 1
C51' C -0.088(3) 0.4674(8) 0.680(2) 0.088(4) Uani 0.403(7) 1 d P A 2
H51B H -0.1206 0.4557 0.6296 0.106 Uiso 0.403(7) 1 calc PR A 2
C52 C -0.0729(19) 0.4491(6) 0.7937(13) 0.093(5) Uani 0.597(7) 1 d PU A 1
H52A H -0.0839 0.4275 0.8229 0.112 Uiso 0.597(7) 1 calc PR A 1
C52' C -0.157(3) 0.4707(8) 0.739(2) 0.093(5) Uani 0.403(7) 1 d P A 2
H52B H -0.2416 0.4650 0.7246 0.112 Uiso 0.403(7) 1 calc PR A 2
C53 C 0.945(2) 0.3438(5) 1.1134(13) 0.175(9) Uani 1 1 d . A .
H53A H 0.8956 0.3604 1.0789 0.210 Uiso 1 1 calc R . .
C54 C 0.975(4) 0.3948(12) 1.211(3) 0.209(15) Uani 0.597(7) 1 d PU A 1
H54A H 0.9804 0.4104 1.1628 0.314 Uiso 1 1 calc R A 1
H54B H 1.0395 0.4014 1.2567 0.314 Uiso 1 1 calc R A 1
H54C H 0.8945 0.3977 1.2295 0.314 Uiso 1 1 calc R A 1
C54' C 1.020(7) 0.411(2) 1.179(5) 0.209(15) Uani 0.403(7) 1 d P A 2
C55 C 0.988(3) 0.3316(8) 1.253(2) 0.220(7) Uani 1 1 d U A .

loop_
_atom_site_aniso_label
_atom_site_aniso_U_11
_atom_site_aniso_U_22
_atom_site_aniso_U_33
_atom_site_aniso_U_23
_atom_site_aniso_U_13
_atom_site_aniso_U_12
Cu1 0.0261(4) 0.0200(3) 0.0206(3) 0.0062(2) 0.0121(3) 0.0048(2)
O1 0.089(4) 0.072(3) 0.092(4) 0.010(3) 0.009(3) 0.001(3)
C1 0.062(5) 0.055(5) 0.047(4) -0.003(4) 0.009(4) -0.001(4)
N1 0.057(4) 0.067(4) 0.054(4) -0.004(3) 0.017(3) 0.004(3)
N2 0.062(5) 0.098(6) 0.047(4) 0.008(4) 0.007(3) 0.007(4)
Cu2 0.0265(4) 0.0196(3) 0.0170(3) 0.0011(2) 0.0090(2) 0.0038(2)
O2 0.102(5) 0.062(4) 0.098(5) 0.000(4) 0.001(4) -0.017(4)
C2 0.056(4) 0.054(4) 0.055(5) 0.000(4) 0.007(4) -0.001(4)
O3 0.085(4) 0.053(3) 0.069(4) 0.009(3) 0.010(3) 0.001(3)
C3 0.081(6) 0.063(5) 0.064(6) 0.009(4) -0.004(5) 0.001(5)
N3 0.064(5) 0.185(11) 0.053(5) 0.020(6) 0.028(4) 0.028(6)
N4 0.065(5) 0.143(8) 0.050(4) 0.009(5) 0.016(4) 0.005(5)
O4 0.074(4) 0.057(4) 0.102(5) -0.003(3) -0.004(4) -0.012(3)
C4 0.087(7) 0.061(6) 0.077(6) 0.002(5) -0.011(5) 0.001(5)
O5 0.092(5) 0.088(5) 0.076(5) 0.013(4) -0.004(4) 0.018(4)
C5 0.049(4) 0.057(5) 0.061(5) -0.002(4) 0.011(4) 0.000(4)
N5 0.075(5) 0.078(5) 0.072(5) 0.009(4) 0.037(4) 0.017(4)
N6 0.099(6) 0.081(6) 0.070(5) 0.021(4) 0.046(5) 0.009(5)
O6 0.091(5) 0.068(4) 0.092(5) 0.021(4) 0.004(4) 0.014(4)
C6 0.053(4) 0.054(5) 0.059(5) -0.001(4) 0.008(4) 0.003(4)
O7 0.076(4) 0.070(4) 0.076(4) 0.009(3) 0.012(3) 0.001(3)
C7 0.063(5) 0.051(5) 0.074(6) 0.006(4) 0.008(4) 0.006(4)
N7 0.114(7) 0.082(6) 0.077(6) -0.013(5) 0.052(5) -0.013(5)
N8 0.120(9) 0.181(12) 0.079(7) 0.022(7) 0.048(6) 0.023(8)
O8 0.085(4) 0.055(4) 0.084(5) 0.016(3) 0.004(4) 0.003(3)
C8 0.063(5) 0.049(5) 0.080(6) -0.003(4) 0.008(4) -0.006(4)
O9 0.064(5) 0.185(9) 0.078(5) -0.002(5) 0.019(4) 0.012(5)
C9 0.082(6) 0.066(6) 0.056(5) 0.004(4) 0.014(5) 0.020(5)
N9 0.224(7) 0.219(7) 0.218(8) -0.003(4) 0.028(4) -0.001(4)
C10 0.067(5) 0.064(5) 0.068(6) 0.016(4) 0.023(4) 0.015(4)
O10 0.281(16) 0.196(12) 0.261(16) 0.132(12) 0.226(15) 0.132(12)
C11 0.073(6) 0.067(6) 0.089(7) 0.015(5) 0.003(5) 0.008(5)
O11 0.284(18) 0.39(2) 0.203(14) 0.149(15) 0.193(14) 0.236(18)
C12 0.076(6) 0.060(6) 0.092(7) 0.012(5) 0.008(5) 0.000(5)
O12 0.311(18) 0.147(10) 0.242(15) -0.104(10) 0.218(15) -0.109(11)
O13 0.097(6) 0.121(7) 0.100(6) -0.027(5) 0.001(5) -0.023(5)
C13 0.070(5) 0.059(5) 0.062(5) 0.009(4) 0.015(4) 0.007(4)
C14 0.062(5) 0.058(5) 0.064(5) 0.003(4) 0.015(4) 0.000(4)
C15 0.072(6) 0.062(5) 0.072(6) 0.010(4) 0.005(5) 0.013(4)
C16 0.078(6) 0.068(6) 0.072(6) 0.010(5) 0.000(5) 0.003(5)
C17 0.065(7) 0.27(2) 0.085(9) -0.054(11) 0.023(6) 0.006(9)
C18 0.115(6) 0.130(6) 0.113(6) -0.006(4) 0.024(4) 0.001(4)
C19 0.063(4) 0.066(4) 0.059(4) 0.000(3) 0.008(3) -0.005(3)
C20 0.064(7) 0.42(3) 0.059(7) -0.049(12) 0.025(6) -0.041(12)
C21 0.073(8) 0.39(3) 0.044(6) -0.063(11) 0.012(5) -0.027(12)
C22 0.048(5) 0.096(7) 0.063(6) 0.005(5) 0.014(4) 0.002(5)
C23 0.060(6) 0.149(10) 0.051(5) 0.001(6) 0.013(4) 0.019(6)
C24 0.083(7) 0.153(11) 0.059(6) 0.012(6) 0.021(5) 0.037(7)
C25 0.061(6) 0.151(11) 0.070(7) 0.003(7) 0.023(5) 0.023(6)
C26 0.063(6) 0.205(15) 0.063(7) 0.030(8) 0.027(5) 0.043(8)
C27 0.126(11) 0.25(2) 0.101(10) 0.069(12) 0.077(9) 0.087(13)
C28 0.099(9) 0.189(15) 0.094(9) 0.069(9) 0.056(7) 0.063(9)
C29 0.088(8) 0.111(9) 0.091(8) 0.006(7) 0.046(6) 0.031(7)
C30 0.076(6) 0.088(7) 0.052(5) -0.003(5) 0.017(4) -0.016(5)
C31 0.071(6) 0.072(6) 0.072(6) 0.003(5) 0.019(5) 0.001(5)
C32 0.083(6) 0.069(6) 0.063(5) 0.013(4) 0.027(5) 0.006(5)
C33 0.107(8) 0.077(7) 0.089(8) -0.013(6) 0.053(7) -0.005(6)
C34 0.106(8) 0.070(6) 0.077(7) -0.002(5) 0.041(6) 0.004(6)
C35 0.130(10) 0.073(7) 0.122(10) -0.011(7) 0.072(9) -0.028(7)
C36 0.147(12) 0.085(8) 0.120(11) -0.018(7) 0.084(9) -0.037(8)
C37 0.088(7) 0.079(7) 0.075(6) -0.012(5) 0.036(5) -0.009(5)
C38 0.139(11) 0.079(7) 0.110(9) -0.014(6) 0.086(8) -0.016(7)
C39 0.133(10) 0.079(7) 0.113(9) -0.033(7) 0.074(8) -0.028(7)
C40 0.122(9) 0.089(8) 0.084(7) -0.024(6) 0.060(7) -0.027(7)
C41 0.085(5) 0.086(5) 0.077(4) 0.003(4) 0.029(4) -0.005(4)
C42 0.175(11) 0.172(12) 0.172(12) 0.001(5) 0.025(5) 0.003(5)
C42' 0.175(11) 0.172(12) 0.172(12) 0.001(5) 0.025(5) 0.003(5)
C43 0.152(10) 0.153(10) 0.151(10) -0.001(5) 0.030(5) 0.004(5)
C43' 0.152(10) 0.153(10) 0.151(10) -0.001(5) 0.030(5) 0.004(5)
C44 0.108(5) 0.104(5) 0.096(5) 0.002(4) 0.037(4) 0.001(4)
C45 0.222(11) 0.218(11) 0.220(11) -0.002(5) 0.036(5) 0.002(5)
C46 0.099(6) 0.101(6) 0.090(6) 0.001(4) 0.025(5) 0.000(5)
C46' 0.099(6) 0.101(6) 0.090(6) 0.001(4) 0.025(5) 0.000(5)
C47 0.112(6) 0.115(6) 0.105(6) 0.001(4) 0.031(4) 0.009(4)
C48 0.093(5) 0.096(5) 0.089(5) 0.002(4) 0.028(4) 0.002(4)
C49 0.110(7) 0.114(7) 0.108(7) 0.001(5) 0.023(5) 0.003(5)
C49' 0.110(7) 0.114(7) 0.108(7) 0.001(5) 0.023(5) 0.003(5)
C50 0.121(8) 0.126(8) 0.119(8) -0.001(5) 0.025(5) 0.004(5)
C50' 0.121(8) 0.126(8) 0.119(8) -0.001(5) 0.025(5) 0.004(5)
C51 0.089(6) 0.088(6) 0.089(6) -0.004(4) 0.021(4) -0.003(4)
C51' 0.089(6) 0.088(6) 0.089(6) -0.004(4) 0.021(4) -0.003(4)
C52 0.095(6) 0.095(6) 0.092(6) 0.000(4) 0.021(4) 0.002(4)
C52' 0.095(6) 0.095(6) 0.092(6) 0.000(4) 0.021(4) 0.002(4)
C53 0.23(2) 0.134(14) 0.147(16) -0.073(13) -0.022(15) -0.019(14)
C54 0.210(16) 0.208(16) 0.210(16) -0.003(5) 0.031(5) 0.000(5)
C54' 0.210(16) 0.208(16) 0.210(16) -0.003(5) 0.031(5) 0.000(5)
C55 0.224(7) 0.219(7) 0.218(8) -0.003(4) 0.028(4) -0.001(4)

loop_
_atom_type_symbol
_atom_type_description
_atom_type_scat_dispersion_real
_atom_type_scat_dispersion_imag
_atom_type_scat_source
C C 0.0033 0.0016 'International Tables Vol C Tables 4.2.6.8 and 6.1.1.4'
H H 0.0000 0.0000 'International Tables Vol C Tables 4.2.6.8 and 6.1.1.4'
N N 0.0061 0.0033 'International Tables Vol C Tables 4.2.6.8 and 6.1.1.4'
O O 0.0106 0.0060 'International Tables Vol C Tables 4.2.6.8 and 6.1.1.4'
Cu Cu 0.3201 1.2651 'International Tables Vol C Tables 4.2.6.8 and 6.1.1.4'

loop_
_geom_angle_atom_site_label_1
_geom_angle_atom_site_label_2
_geom_angle_atom_site_label_3
_geom_angle
_geom_angle_site_symmetry_1
_geom_angle_site_symmetry_3
_geom_angle_publ_flag
O1 Cu1 N6 93.6(3) . 1_654 ?
O1 Cu1 N5 94.8(3) . . ?
N6 Cu1 N5 171.6(3) 1_654 . ?
O1 Cu1 O2 121.3(2) . 3_566 ?
N6 Cu1 O2 88.5(3) 1_654 3_566 ?
N5 Cu1 O2 87.7(3) . 3_566 ?
O1 Cu1 O7 139.4(3) . . ?
N6 Cu1 O7 86.9(3) 1_654 . ?
N5 Cu1 O7 86.3(3) . . ?
O2 Cu1 O7 99.3(2) 3_566 . ?
O1 Cu1 O8 84.3(2) . . ?
N6 Cu1 O8 87.9(3) 1_654 . ?
N5 Cu1 O8 92.2(3) . . ?
O2 Cu1 O8 154.3(2) 3_566 . ?
O7 Cu1 O8 55.1(2) . . ?
C1 O1 Cu1 104.1(6) . . ?
O2 C1 O1 119.1(8) . . ?
O2 C1 C2 122.2(8) . . ?
O1 C1 C2 118.7(8) . . ?
C32 N1 C34 116.3(8) . . ?
C32 N1 Cu2 125.1(6) . . ?
C34 N1 Cu2 118.6(6) . . ?
C17 N2 C21 113.9(10) . . ?
C17 N2 Cu2 124.7(7) . 1_456 ?
C21 N2 Cu2 121.1(7) . 1_456 ?
N2 Cu2 N1 170.1(3) 1_654 . ?
N2 Cu2 O13 87.2(3) 1_654 . ?
N1 Cu2 O13 83.3(3) . . ?
N2 Cu2 O4 87.5(3) 1_654 2_646 ?
N1 Cu2 O4 97.9(3) . 2_646 ?
O13 Cu2 O4 138.3(3) . 2_646 ?
N2 Cu2 O6 96.1(3) 1_654 . ?
N1 Cu2 O6 93.2(3) . . ?
O13 Cu2 O6 143.0(3) . . ?
O4 Cu2 O6 78.7(2) 2_646 . ?
N2 Cu2 O5 92.1(3) 1_654 . ?
N1 Cu2 O5 90.2(3) . . ?
O13 Cu2 O5 87.8(3) . . ?
O4 Cu2 O5 133.7(3) 2_646 . ?
O6 Cu2 O5 55.3(2) . . ?
C1 O2 Cu1 162.6(6) . 3_566 ?
C3 C2 C8 118.6(8) . . ?
C3 C2 C1 120.8(8) . . ?
C8 C2 C1 120.5(8) . . ?
C2 C3 C4 121.4(9) . . ?
C29 N3 C26 127.9(10) . . ?
C22 N4 C23 123.7(8) . . ?
C6 O4 Cu2 93.8(5) . 2_656 ?
C5 C4 C3 119.9(9) . . ?
C9 O5 Cu2 90.2(6) . . ?
C4 C5 C7 118.1(8) . . ?
C4 C5 C6 121.2(8) . . ?
C7 C5 C6 120.7(8) . . ?
C50 N5 C51' 73.0(17) . . ?
C50 N5 C51 111.9(17) . . ?
C51' N5 C51 56.7(15) . . ?
C50 N5 C50' 60.1(18) . . ?
C51' N5 C50' 115(2) . . ?
C51 N5 C50' 101.7(19) . . ?
C50 N5 Cu1 124.4(14) . . ?
C51' N5 Cu1 124.2(15) . . ?
C51 N5 Cu1 121.3(10) . . ?
C50' N5 Cu1 118.9(17) . . ?
C35 N6 C39 115.7(9) . . ?
C35 N6 Cu1 123.1(8) . 1_456 ?
C39 N6 Cu1 121.2(7) . 1_456 ?
C9 O6 Cu2 92.4(6) . . ?
O3 C6 O4 121.6(8) . . ?
O3 C6 C5 120.5(8) . . ?
O4 C6 C5 117.8(8) . . ?
C14 O7 Cu1 92.3(5) . . ?
C8 C7 C5 121.2(8) . . ?
C40 N7 C41 126.7(10) . . ?
C47 N8 C44 125.9(13) . . ?
C14 O8 Cu1 90.9(5) . . ?
C7 C8 C2 120.7(8) . . ?
O6 C9 O5 122.2(9) . . ?
O6 C9 C10 119.6(9) . . ?
O5 C9 C10 118.2(9) . . ?
C53 N9 C55 115(3) . . ?
C53 N9 C54 121(3) . . ?
C55 N9 C54 113(3) . . ?
C11 C10 C16 118.3(8) . . ?
C11 C10 C9 120.0(9) . . ?
C16 C10 C9 121.7(9) . . ?
C12 C11 C10 119.9(10) . . ?
C11 C12 C13 121.9(10) . . ?
C53 O13 Cu2 122.6(12) . . ?
C15 C13 C12 117.2(8) . . ?
C15 C13 C14 122.1(8) . . ?
C12 C13 C14 120.7(9) . . ?
O7 C14 O8 121.6(8) . . ?
O7 C14 C13 119.7(8) . . ?
O8 C14 C13 118.7(8) . . ?
C16 C15 C13 122.2(9) . . ?
C15 C16 C10 120.4(10) . . ?
N2 C17 C18 122.9(13) . . ?
C19 C18 C17 119.4(14) . . ?
C20 C19 C18 117.5(11) . . ?
C20 C19 C22 126.3(9) . . ?
C18 C19 C22 116.1(10) . . ?
C19 C20 C21 119.2(12) . . ?
N2 C21 C20 125.1(12) . . ?
O9 C22 N4 123.0(9) . . ?
O9 C22 C19 120.1(9) . . ?
N4 C22 C19 116.9(8) . . ?
C28 C23 N4 120.3(10) . . ?
C28 C23 C24 119.1(10) . . ?
N4 C23 C24 120.6(10) . . ?
C25 C24 C23 116.5(11) . . ?
C24 C25 C26 123.4(11) . . ?
C25 C26 N3 119.4(10) . . ?
C25 C26 C27 120.5(10) . . ?
N3 C26 C27 120.2(11) . . ?
C28 C27 C26 115.7(13) . . ?
C27 C28 C23 124.9(12) . . ?
O10 C29 N3 123.7(11) . . ?
O10 C29 C30 118.4(12) . . ?
N3 C29 C30 117.5(10) . . ?
C31 C30 C33 117.0(9) . . ?
C31 C30 C29 123.5(10) . . ?
C33 C30 C29 118.4(10) . . ?
C32 C31 C30 118.8(9) . . ?
N1 C32 C31 125.6(9) . . ?
C34 C33 C30 120.4(10) . . ?
C33 C34 N1 121.8(10) . . ?
N6 C35 C36 123.6(11) . . ?
C37 C36 C35 119.6(10) . . ?
C36 C37 C38 117.6(9) . . ?
C36 C37 C40 123.7(10) . . ?
C38 C37 C40 118.5(9) . . ?
C39 C38 C37 120.2(11) . . ?
C38 C39 N6 122.7(10) . . ?
O12 C40 N7 122.8(10) . . ?
O12 C40 C37 118.0(10) . . ?
N7 C40 C37 119.2(10) . . ?
C42 C41 C46' 81(2) . . ?
C42 C41 N7 110.9(18) . . ?
C46' C41 N7 117.1(17) . . ?
C42 C41 C46 125(2) . . ?
C46' C41 C46 82.4(16) . . ?
N7 C41 C46 123.2(13) . . ?
C42 C41 C42' 64(2) . . ?
C46' C41 C42' 129(3) . . ?
N7 C41 C42' 110(2) . . ?
C46 C41 C42' 89(2) . . ?
C41 C42 C43 112(3) . . ?
C44 C43 C42 113(3) . . ?
C46' C43' C44 116(4) . . ?
C43 C44 N8 114.3(19) . . ?
C43 C44 C45 121(2) . . ?
N8 C44 C45 123.6(16) . . ?
C43 C44 C43' 58(2) . . ?
N8 C44 C43' 114(2) . . ?
C45 C44 C43' 87(2) . . ?
C46 C45 C44 122(2) . . ?
C45 C46 C41 119(2) . . ?
C41 C46' C43' 119(3) . . ?
O11 C47 N8 123.2(14) . . ?
O11 C47 C48 119.4(14) . . ?
N8 C47 C48 116.7(13) . . ?
C52' C48 C49 70.5(18) . . ?
C52' C48 C52 63.6(16) . . ?
C49 C48 C52 115.5(17) . . ?
C52' C48 C49' 109(2) . . ?
C49 C48 C49' 53.0(16) . . ?
C52 C48 C49' 103.9(19) . . ?
C52' C48 C47 124.9(18) . . ?
C49 C48 C47 116.3(15) . . ?
C52 C48 C47 126.6(14) . . ?
C49' C48 C47 117.0(18) . . ?
C48 C49 C50 119(2) . . ?
C50' C49' C48 120(3) . . ?
N5 C50 C49 128(3) . . ?
C49' C50' N5 117(3) . . ?
N5 C51 C52 123.3(18) . . ?
C52' C51' N5 123(3) . . ?
C48 C52 C51 118.7(19) . . ?
C51' C52' C48 127(3) . . ?
O13 C53 N9 129(2) . . ?

loop_
_geom_bond_atom_site_label_1
_geom_bond_atom_site_label_2
_geom_bond_distance
_geom_bond_site_symmetry_2
_geom_bond_publ_flag
Cu1 O1 2.275(7) . ?
Cu1 N6 2.328(8) 1_654 ?
Cu1 N5 2.333(7) . ?
Cu1 O2 2.341(8) 3_566 ?
Cu1 O7 2.386(6) . ?
Cu1 O8 2.409(7) . ?
O1 C1 1.288(10) . ?
C1 O2 1.229(10) . ?
C1 C2 1.463(11) . ?
N1 C32 1.284(11) . ?
N1 C34 1.366(12) . ?
N1 Cu2 2.355(7) . ?
N2 C17 1.298(14) . ?
N2 C21 1.304(13) . ?
N2 Cu2 2.329(8) 1_456 ?
Cu2 N2 2.328(8) 1_654 ?
Cu2 O13 2.356(8) . ?
Cu2 O4 2.375(7) 2_646 ?
Cu2 O6 2.379(7) . ?
Cu2 O5 2.426(7) . ?
O2 Cu1 2.341(7) 3_566 ?
C2 C3 1.370(12) . ?
C2 C8 1.381(12) . ?
O3 C6 1.250(10) . ?
C3 C4 1.407(13) . ?
N3 C29 1.319(14) . ?
N3 C26 1.427(12) . ?
N4 C22 1.327(12) . ?
N4 C23 1.422(12) . ?
O4 C6 1.266(10) . ?
O4 Cu2 2.375(7) 2_656 ?
C4 C5 1.379(12) . ?
O5 C9 1.274(12) . ?
C5 C7 1.400(12) . ?
C5 C6 1.485(11) . ?
N5 C50 1.25(3) . ?
N5 C51' 1.30(3) . ?
N5 C51 1.32(2) . ?
N5 C50' 1.45(4) . ?
N6 C35 1.310(13) . ?
N6 C39 1.377(13) . ?
N6 Cu1 2.328(8) 1_456 ?
O6 C9 1.273(11) . ?
O7 C14 1.263(11) . ?
C7 C8 1.377(11) . ?
N7 C40 1.302(13) . ?
N7 C41 1.406(12) . ?
N8 C47 1.300(17) . ?
N8 C44 1.404(15) . ?
O8 C14 1.277(10) . ?
O9 C22 1.233(11) . ?
C9 C10 1.502(12) . ?
N9 C53 1.27(2) . ?
N9 C55 1.39(3) . ?
N9 C54 1.50(4) . ?
C10 C11 1.405(14) . ?
C10 C16 1.406(13) . ?
O10 C29 1.179(15) . ?
C11 C12 1.346(13) . ?
O11 C47 1.237(18) . ?
C12 C13 1.395(12) . ?
O12 C40 1.239(14) . ?
O13 C53 1.238(17) . ?
C13 C15 1.394(13) . ?
C13 C14 1.495(12) . ?
C15 C16 1.333(12) . ?
C17 C18 1.393(18) . ?
C18 C19 1.345(16) . ?
C19 C20 1.288(15) . ?
C19 C22 1.527(12) . ?
C20 C21 1.358(16) . ?
C23 C28 1.369(16) . ?
C23 C24 1.465(15) . ?
C24 C25 1.372(14) . ?
C25 C26 1.373(17) . ?
C26 C27 1.454(18) . ?
C27 C28 1.365(15) . ?
C29 C30 1.493(13) . ?
C30 C31 1.369(14) . ?
C30 C33 1.376(14) . ?
C31 C32 1.366(13) . ?
C33 C34 1.360(13) . ?
C35 C36 1.412(15) . ?
C36 C37 1.342(15) . ?
C37 C38 1.382(14) . ?
C37 C40 1.507(13) . ?
C38 C39 1.363(14) . ?
C41 C42 1.37(4) . ?
C41 C46' 1.37(3) . ?
C41 C46 1.41(2) . ?
C41 C42' 1.50(6) . ?
C42 C43 1.67(4) . ?
C43 C44 1.35(3) . ?
C43' C46' 1.44(5) . ?
C43' C44 1.49(5) . ?
C44 C45 1.48(3) . ?
C45 C46 1.32(3) . ?
C47 C48 1.521(18) . ?
C48 C52' 1.30(3) . ?
C48 C49 1.33(3) . ?
C48 C52 1.36(2) . ?
C48 C49' 1.42(4) . ?
C49 C50 1.38(3) . ?
C49' C50' 1.42(5) . ?
C51 C52 1.41(3) . ?
C51' C52' 1.29(4) . ?

loop_
_platon_squeeze_void_nr
_platon_squeeze_void_average_x
_platon_squeeze_void_average_y
_platon_squeeze_void_average_z
_platon_squeeze_void_volume
_platon_squeeze_void_count_electrons
_platon_squeeze_void_content
1 -0.083 0.123 0.269 296 84 ' '
2 -0.083 0.377 0.769 296 84 ' '
3 0.083 0.623 0.231 296 84 ' '
4 0.083 0.877 0.731 296 85 ' '
